data_2243558
loop_
_publ_author_name
'F\'abry, Jan'
'Samolov\'a, Erika'

_publ_section_title
;
 Layered alkali propanoates <i>M</i>^+^(C~2~H~5~COO)^{-^}; <i>M</i>^+^ =
 Na^+^, K^+^, Rb^+^, Cs^+^
;
_journal_coeditor_code WM5573
_journal_issue 9
_journal_name_full 'Acta Crystallographica Section E'
_journal_page_first 1508
_journal_page_last 1513
_journal_paper_doi 10.1107/S2056989020011469
_journal_volume 76
_journal_year 2020
_chemical_formula_iupac '[K1 (C3 H5 O2)]'
_chemical_formula_moiety 'K1, C3 H5 O2'
_chemical_formula_sum 'C3 H5 K O2'
_chemical_formula_weight 112.2
_chemical_name_common 'Potassium propionate'
_chemical_name_systematic
;
Poly[(\m~5~-propanoato)potassium(I)]
;
_space_group_IT_number 11
_space_group_name_Hall '-P 2yb'
_space_group_name_H-M_alt 'P 1 21/m 1'
_symmetry_cell_setting monoclinic
_symmetry_space_group_name_Hall '-P 2yb'
_symmetry_space_group_name_H-M 'P 1 21/m 1'
_atom_sites_solution_primary 'charge flip'
_cell_angle_alpha 90
_cell_angle_beta 94.03(2)
_cell_angle_gamma 90
_cell_formula_units_Z 2
_cell_length_a 3.9070(17)
_cell_length_b 5.7872(17)
_cell_length_c 11.317(5)
_cell_measurement_reflns_used 2906
_cell_measurement_temperature 240(2)
_cell_measurement_theta_max 30.030
_cell_measurement_theta_min 3.627
_cell_volume 255.25(18)
_computing_cell_refinement
;
SAINT (Bruker, 2017)
;
_computing_data_collection
;
APEX3 (Bruker, 2017)
;
_computing_data_reduction
;
SAINT (Bruker, 2017)
;
_computing_molecular_graphics
;
DIAMOND (Brandenburg, 2005)
;
_computing_publication_material
;
<i>JANA</i>2006 (Pet\<r\'i\<cek <i>et al.</i>, 2014)
;
_computing_structure_refinement
;
<i>JANA</i>2006 (Pet\<r\'i\<cek <i>et al.</i>, 2014)
;
_computing_structure_solution
;
<i>SUPERFLIP</i> (Palatinus & Chapuis, 2007)
;
_diffrn_ambient_temperature 240(2)
_diffrn_detector 'PHOTON 100 CMOS'
_diffrn_measured_fraction_theta_full 0.98
_diffrn_measured_fraction_theta_max 0.92
_diffrn_measurement_device_type 'Bruker D8 VENTURE Kappa Duo PHOTON 100 CMOS'
_diffrn_measurement_method '\f and \w scans'
_diffrn_radiation_monochromator 'Quazar Mo multilayer optic'
_diffrn_radiation_probe x-ray
_diffrn_radiation_type 'Mo K\a'
_diffrn_radiation_wavelength 0.71073
_diffrn_reflns_av_R_equivalents 0.0543
_diffrn_reflns_av_unetI/netI 0.0307
_diffrn_reflns_limit_h_max 5
_diffrn_reflns_limit_h_min -5
_diffrn_reflns_limit_k_max 8
_diffrn_reflns_limit_k_min -8
_diffrn_reflns_limit_l_max 15
_diffrn_reflns_limit_l_min -15
_diffrn_reflns_number 8787
_diffrn_reflns_theta_full 26.14
_diffrn_reflns_theta_max 30.07
_diffrn_reflns_theta_min 3.61
_diffrn_source 'I\mS  micro-focus sealed tube'
_diffrn_standards_number 0
_exptl_absorpt_coefficient_mu 0.903
_exptl_absorpt_correction_T_max 0.9820
_exptl_absorpt_correction_T_min 0.7000
_exptl_absorpt_correction_type multi-scan
_exptl_absorpt_process_details
;
(<i>SADABS</i>; Bruker, 2017)
;
_exptl_crystal_colour colourless
_exptl_crystal_density_diffrn 1.4594
_exptl_crystal_description plate
_exptl_crystal_F_000 116
_exptl_crystal_size_max 0.426
_exptl_crystal_size_mid 0.386
_exptl_crystal_size_min 0.020
_refine_diff_density_max 1.41
_refine_diff_density_min -0.99
_refine_ls_extinction_method none
_refine_ls_goodness_of_fit_gt 2.24
_refine_ls_goodness_of_fit_ref 2.07
_refine_ls_hydrogen_treatment constr
_refine_ls_number_constraints 20
_refine_ls_number_parameters 37
_refine_ls_number_reflns 738
_refine_ls_number_restraints 0
_refine_ls_R_factor_all 0.0656
_refine_ls_R_factor_gt 0.0505
_refine_ls_shift/su_max 0.0023
_refine_ls_shift/su_mean 0.0004
_refine_ls_structure_factor_coef Fsqd
_refine_ls_weighting_details w=1/(\s^2^(I)+0.0004I^2^)
_refine_ls_weighting_scheme sigma
_refine_ls_wR_factor_gt 0.0852
_refine_ls_wR_factor_ref 0.0872
_reflns_number_gt 611
_reflns_number_total 738
_reflns_threshold_expression I>3\s(I)
_cod_data_source_file wm5573sup1.cif
_cod_data_source_block II
_cod_original_formula_sum 'C3 H5 K1 O2'
_cod_database_code 2243558

loop_
_space_group_symop_id
_space_group_symop_operation_xyz
1 x,y,z
2 -x,y+1/2,-z
3 -x,-y,-z
4 x,-y+1/2,z

loop_
_atom_site_type_symbol
_atom_site_label
_atom_site_fract_x
_atom_site_fract_y
_atom_site_fract_z
_atom_site_U_iso_or_equiv
_atom_site_adp_type
_atom_site_calc_flag
_atom_site_refinement_flags
_atom_site_occupancy
_atom_site_site_symmetry_multiplicity
_atom_site_disorder_assembly
_atom_site_disorder_group
K K1 0.25348(15) 0.75 0.40739(6) 0.0273(2) Uani d . 1 2 . .
O O1 0.2622(4) 0.5584(2) 0.63882(14) 0.0333(5) Uani d . 1 4 . .
C C1 0.2293(6) 0.75 0.6884(3) 0.0255(9) Uani d . 1 2 . .
C C2 0.1418(8) 0.75 0.8173(3) 0.0426(12) Uani d . 1 2 . .
C C3 0.1000(18) 0.5210(11) 0.8750(5) 0.071(3) Uani d . 0.5 4 . .
H H1c2 0.310384 0.840791 0.864035 0.0511 Uiso d . 0.5 4 . .
H H2c2 -0.062022 0.842673 0.825507 0.0511 Uiso d . 0.5 4 . .
H H1c3 0.14797 0.536058 0.959028 0.106 Uiso d . 0.5 4 . .
H H2c3 -0.131148 0.467536 0.858867 0.106 Uiso d . 0.5 4 . .
H H3c3 0.256348 0.411972 0.844314 0.106 Uiso d . 0.5 4 . .

loop_
_atom_site_aniso_label
_atom_site_aniso_U_11
_atom_site_aniso_U_22
_atom_site_aniso_U_33
_atom_site_aniso_U_12
_atom_site_aniso_U_13
_atom_site_aniso_U_23
_atom_site_aniso_type_symbol
K1 0.0258(3) 0.0185(3) 0.0381(4) 0 0.0057(2) 0 K
O1 0.0381(8) 0.0194(8) 0.0433(10) 0.0006(6) 0.0083(7) -0.0024(6) O
C1 0.0175(12) 0.0246(15) 0.0346(18) 0 0.0021(11) 0 C
C2 0.0468(19) 0.045(2) 0.037(2) 0 0.0110(15) 0 C
C3 0.101(5) 0.071(5) 0.043(4) -0.003(4) 0.020(3) 0.015(3) C

loop_
_atom_type_symbol
_atom_type_scat_dispersion_real
_atom_type_scat_dispersion_imag
_atom_type_scat_source
C 0.0033 0.0016 'International Tables Vol C tables 4.2.6.8 and 6.1.1.1'
H 0.0000 0.0000 'International Tables Vol C tables 4.2.6.8 and 6.1.1.1'
K 0.2009 0.2494 'International Tables Vol C tables 4.2.6.8 and 6.1.1.1'
O 0.0106 0.0060 'International Tables Vol C tables 4.2.6.8 and 6.1.1.1'

loop_
_exptl_crystal_face_index_h
_exptl_crystal_face_index_k
_exptl_crystal_face_index_l
_exptl_crystal_face_perp_dist
? ? ? ?

loop_
_geom_angle_atom_site_label_1
_geom_angle_atom_site_label_2
_geom_angle_atom_site_label_3
_geom_angle_site_symmetry_1
_geom_angle_site_symmetry_2
_geom_angle_site_symmetry_3
_geom_angle
_geom_angle_publ_flag
O1 C1 O1 . . 4_565 124.4(3) ?
O1 C1 C2 . . . 117.80(14) ?
O1 C1 C2 4_565 . . 117.80(14) ?
C1 C2 C3 . . . 117.3(3) ?
C1 C2 C3 . . 4_565 117.3(3) ?
C1 C2 H1c2 . . . 109.47 ?
C1 C2 H1c2 . . 4_565 109.47 ?
C1 C2 H2c2 . . . 109.47 ?
C1 C2 H2c2 . . 4_565 109.47 ?
C3 C2 C3 . . 4_565 125.4(4) ?
C3 C2 H1c2 . . . 109.47 ?
C3 C2 H1c2 . . 4_565 51.01 ?
C3 C2 H2c2 . . . 109.47 ?
C3 C2 H2c2 . . 4_565 49.52 ?
C3 C2 H1c2 4_565 . . 51.01 ?
C3 C2 H1c2 4_565 . 4_565 109.47 ?
C3 C2 H2c2 4_565 . . 49.52 ?
C3 C2 H2c2 4_565 . 4_565 109.47 ?
C3 C2 H1c2 4_565 . 4_565 109.47 ?
C3 C2 H2c2 4_565 . 4_565 109.47 ?
C2 C3 H1c3 . . . 109.47 ?
C2 C3 H2c3 . . . 109.47 ?
C2 C3 H3c3 . . . 109.47 ?
O1 K1 O1 . . 2_556 113.24(5) ?
O1 K1 O1 . . 2_656 118.48(5) ?
O1 K1 O1 . . 3_566 83.21(5) ?
O1 K1 O1 . . 3_666 87.54(5) ?
O1 K1 O1 . . 4_565 45.92(5) ?
O1 K1 O1 2_556 . 2_656 92.81(5) ?
O1 K1 O1 2_556 . 3_566 82.22(5) ?
O1 K1 O1 2_556 . 3_666 157.68(6) ?
O1 K1 O1 2_556 . 4_565 83.21(5) ?
O1 K1 O1 2_656 . 3_566 157.68(6) ?
O1 K1 O1 2_656 . 3_666 83.55(5) ?
O1 K1 O1 2_656 . 4_565 87.54(5) ?
O1 K1 O1 3_566 . 3_666 92.81(5) ?
O1 K1 O1 3_566 . 4_565 113.24(5) ?
O1 K1 O1 3_666 . 4_565 118.48(5) ?
K1 O1 K1 . . 2_546 96.79(5) ?
K1 O1 K1 . . 2_646 92.46(5) ?
K1 O1 K1 2_546 . 2_646 92.81(5) ?

loop_
_geom_bond_atom_site_label_1
_geom_bond_atom_site_label_2
_geom_bond_site_symmetry_1
_geom_bond_site_symmetry_2
_geom_bond_distance
_geom_bond_publ_flag
O1 C1 . . 1.253(2) ?
C1 C2 . . 1.521(5) ?
C2 C3 . . 1.492(6) ?
C2 C3 . 4_565 1.492(6) ?
C2 H1c2 . . 0.97 ?
C2 H1c2 . 4_565 0.97 ?
C2 H2c2 . . 0.97 ?
C2 H2c2 . 4_565 0.97 ?
C3 H1c2 . 4_565 1.1598 ?
C3 H2c2 . 4_565 1.1347 ?
C3 H1c3 . . 0.96 ?
C3 H2c3 . . 0.96 ?
C3 H3c3 . . 0.96 ?
K1 O1 . . 2.842(3) ?
K1 O1 . 2_556 2.715(2) ?
K1 O1 . 2_656 2.679(2) ?
K1 O1 . 3_566 2.715(2) ?
K1 O1 . 3_666 2.679(2) ?
K1 O1 . 4_565 2.842(3) ?

loop_
_geom_torsion_atom_site_label_1
_geom_torsion_atom_site_label_2
_geom_torsion_atom_site_label_3
_geom_torsion_atom_site_label_4
_geom_torsion_site_symmetry_1
_geom_torsion_site_symmetry_2
_geom_torsion_site_symmetry_3
_geom_torsion_site_symmetry_4
_geom_torsion
_geom_torsion_publ_flag
O1 C1 C2 C3 . . . . -0.3(5) ?
O1 C1 C2 C3 . . . 4_565 -179.4(4) ?

loop_
_restr_angle_atom_site_label_1
_restr_angle_site_symmetry_1
_restr_angle_atom_site_label_2
_restr_angle_site_symmetry_2
_restr_angle_atom_site_label_3
_restr_angle_site_symmetry_3
_restr_angle_target
_restr_angle_target_weight_param
? ? ? ? ? ? ? ?

loop_
_restr_distance_atom_site_label_1
_restr_distance_site_symmetry_1
_restr_distance_atom_site_label_2
_restr_distance_site_symmetry_2
_restr_distance_target
_restr_distance_target_weight_param
? ? ? ? ? ?

loop_
_restr_equal_angle_atom_site_label_1
_restr_equal_angle_site_symmetry_1
_restr_equal_angle_atom_site_label_2
_restr_equal_angle_site_symmetry_2
_restr_equal_angle_atom_site_label_3
_restr_equal_angle_site_symmetry_3
_restr_equal_angle_class_class_id
_restr_equal_angle_class_target_weight_param
? ? ? ? ? ? ? ?

loop_
_restr_equal_distance_atom_site_label_1
_restr_equal_distance_site_symmetry_1
_restr_equal_distance_atom_site_label_2
_restr_equal_distance_site_symmetry_2
_restr_equal_distance_class_class_id
_restr_equal_distance_class_target_weight_param
C2 . C3 . 1 0.001
C2 . C3a . 1 0.001
C1 . O1 . 2 0.001
C1 . O2 . 2 0.001

loop_
_restr_equal_torsion_atom_site_label_1
_restr_equal_torsion_site_symmetry_1
_restr_equal_torsion_atom_site_label_2
_restr_equal_torsion_site_symmetry_2
_restr_equal_torsion_atom_site_label_3
_restr_equal_torsion_site_symmetry_3
_restr_equal_torsion_atom_site_label_4
_restr_equal_torsion_site_symmetry_4
_restr_equal_torsion_class_class_id
_restr_equal_torsion_class_target_weight_param
? ? ? ? ? ? ? ? ? ?

loop_
_twin_individual_id
_twin_individual_mass_fraction_refined
_twin_individual_twin_matrix_11
_twin_individual_twin_matrix_12
_twin_individual_twin_matrix_13
_twin_individual_twin_matrix_21
_twin_individual_twin_matrix_22
_twin_individual_twin_matrix_23
_twin_individual_twin_matrix_31
_twin_individual_twin_matrix_32
_twin_individual_twin_matrix_33
1 0.6(3) 1 0 0 0 1 0 0 0 1
2 0.4(3) -1 0 0 0 -1 0 0 0 -1

_cod_database_fobs_code 2243558
